data_4306813
loop_
_publ_author_name
'Andrew J. Clulow'
'Jonathan D. Selby'
'Michael G. Cushion'
'Andrew D. Schwarz'
'Philip Mountford'

_publ_contact_author
;
 Prof P. Mountford           
 Chemistry Reaearch Laboratory
 Mansfield Road
 Oxford
 OX1 3TA
 UK
;
_publ_contact_author_email Philip.Mountford@chem.ox.ac.uk
_publ_contact_author_fax '+44 1865 285141'
_publ_contact_author_phone '+44 1865 285140'
_publ_section_title
;
Synthesis, Structures and Reactivity of Group 4 Hydrazido Complexes
Supported by Calix[4]arene Ligands
;
_journal_name_full 'Inorganic Chemistry'
_journal_page_first 12049
_journal_page_last 12062
_journal_paper_doi 10.1021/ic801735c
_journal_volume 47
_journal_year 2008
_chemical_formula_moiety 'C48 H64 N2 O4 Ti1, 1.75(C7 H8)'
_chemical_formula_sum 'C60.25 H78 N2 O4 Ti'
_chemical_formula_weight 942.19
_chemical_name_systematic
;
(Me2calix)TiNNMe2 . 1.75 C7H8
;
_space_group_IT_number 2
_symmetry_cell_setting triclinic
_symmetry_space_group_name_Hall '-P 1'
_symmetry_space_group_name_H-M 'P -1'
_atom_sites_solution_hydrogens geom
_atom_sites_solution_primary direct
_atom_sites_solution_secondary difmap
_cell_angle_alpha 74.0201(5)
_cell_angle_beta 80.0566(5)
_cell_angle_gamma 62.9365(6)
_cell_formula_units_Z 2
_cell_length_a 12.8906(2)
_cell_length_b 13.5333(2)
_cell_length_c 18.6807(3)
_cell_measurement_reflns_used 11014
_cell_measurement_temperature 150
_cell_measurement_theta_max 27
_cell_measurement_theta_min 5
_cell_volume 2785.63(8)
_computing_cell_refinement 'DENZO/SCALEPACK (Otwinowski & Minor, 1997)'
_computing_data_collection 'COLLECT (Nonius, 1997-2001).'
_computing_data_reduction 'DENZO/SCALEPACK (Otwinowski & Minor, 1997)'
_computing_molecular_graphics 'CAMERON (Watkin et al., 1996)'
_computing_publication_material 'CRYSTALS (Betteridge et al., 2003)'
_computing_structure_refinement 'CRYSTALS (Betteridge et al., 2003)'
_computing_structure_solution 'SIR92 (Altomare et al., 1994)'
_diffrn_ambient_temperature 150
_diffrn_measured_fraction_theta_full 0.987
_diffrn_measured_fraction_theta_max 0.983
_diffrn_measurement_device_type 'Nonius KappaCCD'
_diffrn_measurement_method \w
_diffrn_radiation_monochromator graphite
_diffrn_radiation_type 'Mo K\a'
_diffrn_radiation_wavelength 0.71073
_diffrn_reflns_av_R_equivalents 0.024
_diffrn_reflns_limit_h_max 16
_diffrn_reflns_limit_h_min -16
_diffrn_reflns_limit_k_max 15
_diffrn_reflns_limit_k_min -17
_diffrn_reflns_limit_l_max 24
_diffrn_reflns_limit_l_min -24
_diffrn_reflns_number 21781
_diffrn_reflns_theta_full 25.543
_diffrn_reflns_theta_max 27.465
_diffrn_reflns_theta_min 5.098
_diffrn_standards_number 0
_exptl_absorpt_coefficient_mu 0.199
_exptl_absorpt_correction_T_max 0.96
_exptl_absorpt_correction_T_min 0.94
_exptl_absorpt_correction_type multi-scan
_exptl_absorpt_process_details 'DENZO/SCALEPACK (Otwinowski & Minor, 1997)'
_exptl_crystal_colour orange
_exptl_crystal_density_diffrn 1.123
_exptl_crystal_description plate
_exptl_crystal_F_000 1015
_exptl_crystal_size_max 0.40
_exptl_crystal_size_mid 0.30
_exptl_crystal_size_min 0.20
_refine_diff_density_max 1.65
_refine_diff_density_min -0.93
_refine_ls_extinction_method None
_refine_ls_goodness_of_fit_ref 1.1563
_refine_ls_hydrogen_treatment constr
_refine_ls_matrix_type full
_refine_ls_number_parameters 622
_refine_ls_number_reflns 6297
_refine_ls_number_restraints 93
_refine_ls_R_factor_all 0.0881
_refine_ls_R_factor_gt 0.0881
_refine_ls_shift/su_max 0.000595
_refine_ls_structure_factor_coef F
_refine_ls_weighting_details
;
 Method, part 1, Chebychev polynomial, (Watkin, 1994, Prince, 1982) 
 [weight] = 1.0/[A~0~*T~0~(x)+A~1~*T~1~(x) ... +A~n-1~]*T~n-1~(x)] 
 where A~i~ are the Chebychev coefficients listed below and x= Fcalc/Fmax 
 Method = Robust Weighting (Prince, 1982) 
 W = [weight] * [1-(deltaF/6*sigmaF)^2^]^2^ 
 A~i~ are: 
 2.23 -4.06 -0.885E-02 -1.68 -1.43 
;
_refine_ls_weighting_scheme calc
_refine_ls_wR_factor_all 0.0899
_refine_ls_wR_factor_gt 0.0899
_refine_ls_wR_factor_ref 0.0915
_reflns_limit_h_max 16
_reflns_limit_h_min -16
_reflns_limit_k_max 17
_reflns_limit_k_min -16
_reflns_limit_l_max 24
_reflns_limit_l_min 0
_reflns_number_gt 6297
_reflns_number_total 12538
_reflns_threshold_expression I>3.0\s(I)
_oxford_diffrn_Wilson_B_factor 2.50
_oxford_diffrn_Wilson_scale 1.82
_oxford_refine_ls_scale 0.7431(19)
_cod_data_source_file ic801735c_si_001_4.cif
_cod_data_source_block COMPOUND_3
_cod_depositor_comments
;
The following automatic conversions were performed:
'_symmetry_cell_setting' value 'Triclinic' changed to 'triclinic'
according to '/home/saulius/struct/CIF-dictionaries/cif_core.dic'
dictionary named 'cif_core.dic' version 2.4.1 from 2010-06-29.

Automatic conversion script
Id: cif_fix_enum 1527 2010-12-29 10:47:43Z saulius 
;
_cod_original_sg_symbol_H-M 'P -1 '
_cod_original_formula_sum 'C60.25 H78 N2 O4 Ti1'
_cod_database_code 4306813

loop_
_symmetry_equiv_pos_as_xyz
x,y,z
-x,-y,-z

loop_
_atom_site_label
_atom_site_type_symbol
_atom_site_fract_x
_atom_site_fract_y
_atom_site_fract_z
_atom_site_U_iso_or_equiv
_atom_site_occupancy
_atom_site_adp_type
_atom_site_refinement_flags_posn
_atom_site_refinement_flags_adp
_atom_site_refinement_flags_occupancy
_atom_site_disorder_assembly
_atom_site_disorder_group
_atom_site_attached_hydrogens
Ti1 Ti 0.72966(7) 0.24990(7) 0.91228(4) 0.0262 1.0000 Uani . . . . . .
O1 O 0.5895(3) 0.2562(3) 0.85907(16) 0.0290 1.0000 Uani . . . . . .
O2 O 0.8888(3) 0.2515(3) 0.93042(16) 0.0301 1.0000 Uani . . . . . .
O3 O 0.8188(3) 0.1010(3) 0.89752(18) 0.0356 1.0000 Uani . . . . . .
O4 O 0.7077(3) 0.3837(3) 0.84120(19) 0.0381 1.0000 Uani . . . . . .
N1 N 0.6691(4) 0.2551(4) 1.0021(2) 0.0434 1.0000 Uani . . . . . .
N2 N 0.6352(5) 0.2645(5) 1.0746(3) 0.0590 1.0000 Uani . . . . . .
C1 C 0.5570(9) 0.3807(8) 1.0791(5) 0.0943 1.0000 Uani . . . . . .
C2 C 0.5908(6) 0.1856(7) 1.1165(3) 0.0655 1.0000 Uani . . . . . .
C3 C 0.6064(4) 0.2588(4) 0.7821(2) 0.0254 1.0000 Uani . . . . . .
C4 C 0.6603(4) 0.1571(4) 0.7588(2) 0.0258 1.0000 Uani . . . . . .
C5 C 0.6741(4) 0.1618(4) 0.6820(2) 0.0284 1.0000 Uani . . . . . .
C6 C 0.6354(4) 0.2643(4) 0.6293(2) 0.0293 1.0000 Uani . . . . . .
C7 C 0.5852(4) 0.3647(4) 0.6550(2) 0.0289 1.0000 Uani . . . . . .
C8 C 0.5698(4) 0.3652(4) 0.7310(2) 0.0273 1.0000 Uani . . . . . .
C9 C 0.6432(4) 0.2684(4) 0.5453(2) 0.0348 1.0000 Uani . . . . . .
C10 C 0.6794(6) 0.3597(6) 0.4991(3) 0.0515 1.0000 Uani . . . . . .
C11 C 0.7290(8) 0.1552(6) 0.5263(3) 0.0727 1.0000 Uani . . . . . .
C12 C 0.5213(7) 0.2973(8) 0.5242(3) 0.0696 1.0000 Uani . . . . . .
C13 C 0.9672(4) 0.2563(4) 0.8687(2) 0.0276 1.0000 Uani . . . . . .
C14 C 1.0527(4) 0.1547(4) 0.8512(2) 0.0286 1.0000 Uani . . . . . .
C15 C 1.1344(4) 0.1618(4) 0.7929(3) 0.0330 1.0000 Uani . . . . . .
C16 C 1.1323(4) 0.2653(4) 0.7516(3) 0.0344 1.0000 Uani . . . . . .
C17 C 1.0423(4) 0.3648(4) 0.7686(3) 0.0326 1.0000 Uani . . . . . .
C18 C 0.9576(4) 0.3627(4) 0.8266(3) 0.0304 1.0000 Uani . . . . . .
C19 C 1.2313(6) 0.2693(7) 0.6928(4) 0.0653 1.0000 Uani . U . . . .
C20 C 1.3337(7) 0.2440(9) 0.7313(4) 0.0839 1.0000 Uani . U . . . .
C21 C 1.1913(8) 0.3827(9) 0.6356(5) 0.0969 1.0000 Uani . U . . . .
C22 C 1.2605(8) 0.1858(9) 0.6447(5) 0.0819 1.0000 Uani . U . . . .
C23 C 0.8875(4) 0.0292(4) 0.8547(2) 0.0312 1.0000 Uani . . . . . .
C24 C 1.0097(4) -0.0099(4) 0.8523(2) 0.0291 1.0000 Uani . . . . . .
C25 C 1.0797(4) -0.0929(4) 0.8124(3) 0.0356 1.0000 Uani . . . . . .
C26 C 1.0335(4) -0.1376(4) 0.7737(3) 0.0352 1.0000 Uani . . . . . .
C27 C 0.9132(5) -0.0950(4) 0.7753(3) 0.0349 1.0000 Uani . . . . . .
C28 C 0.8383(4) -0.0112(4) 0.8141(2) 0.0279 1.0000 Uani . . . . . .
C29 C 1.1140(5) -0.2357(5) 0.7353(3) 0.0501 1.0000 Uani . . . . . .
C30 C 1.2272(6) -0.2261(6) 0.7035(4) 0.0640 1.0000 Uani . . . . . .
C31 C 1.1441(11) -0.3473(7) 0.7938(7) 0.1205 1.0000 Uani . . . . . .
C32 C 1.0571(8) -0.2335(10) 0.6695(6) 0.1061 1.0000 Uani . . . . . .
C33 C 0.6892(4) 0.4825(4) 0.7935(2) 0.0284 1.0000 Uani . . . . . .
C34 C 0.5956(4) 0.5337(4) 0.7475(2) 0.0269 1.0000 Uani . . . . . .
C35 C 0.5749(4) 0.6391(4) 0.6994(2) 0.0321 1.0000 Uani . . . . . .
C36 C 0.6446(5) 0.6941(4) 0.6965(2) 0.0344 1.0000 Uani . . . . . .
C37 C 0.7399(4) 0.6383(4) 0.7415(2) 0.0300 1.0000 Uani . . . . . .
C38 C 0.7642(5) 0.5328(5) 0.7902(3) 0.0433 1.0000 Uani . U . . . .
C40 C 0.6231(8) 0.8887(6) 0.6909(5) 0.0769 1.0000 Uani . U . . . .
C41 C 0.6961(8) 0.7892(7) 0.5730(5) 0.0948 1.0000 Uani . U . . . .
C42 C 0.4950(7) 0.8745(6) 0.6229(5) 0.0712 1.0000 Uani . U . . . .
C43 C 0.7074(4) 0.0410(4) 0.8123(3) 0.0308 1.0000 Uani . . . . . .
C44 C 1.0596(4) 0.0387(4) 0.8933(3) 0.0317 1.0000 Uani . . . . . .
C45 C 0.8612(4) 0.4749(4) 0.8423(3) 0.0324 1.0000 Uani . . . . . .
C46 C 0.5147(4) 0.4774(4) 0.7550(3) 0.0314 1.0000 Uani . . . . . .
C47 C 0.4809(5) 0.2542(5) 0.8924(3) 0.0435 1.0000 Uani . . . . . .
C48 C 0.9287(5) 0.2439(5) 1.0003(3) 0.0411 1.0000 Uani . . . . . .
C51 C 0.2683(7) 0.1852(9) 0.9846(4) 0.0887 1.0000 Uani . . . . . .
C52 C 0.2945(8) 0.2030(8) 1.0450(5) 0.0816 1.0000 Uani . . . . . .
C53 C 0.2503(10) 0.3152(9) 1.0537(5) 0.0968 1.0000 Uani . . . . . .
C54 C 0.1833(11) 0.4003(11) 0.9987(7) 0.1162 1.0000 Uani . . . . . .
C55 C 0.1602(8) 0.3839(9) 0.9399(5) 0.0887 1.0000 Uani . . . . . .
C56 C 0.2049(7) 0.2700(8) 0.9314(5) 0.0720 1.0000 Uani . . . . . .
C57 C 0.3225(8) 0.0605(7) 0.9717(4) 0.0713 1.0000 Uani . . . . . .
C61 C 0.0235(9) 0.6825(9) 0.4751(4) 0.0990 0.7500 Uani D U . . . .
C62 C 0.0841(8) 0.6472(7) 0.4125(5) 0.1002 0.7500 Uani D U . . . .
C63 C 0.0920(8) 0.7241(9) 0.3508(4) 0.0989 0.7500 Uani D U . . . .
C64 C 0.0381(9) 0.8354(9) 0.3507(4) 0.0998 0.7500 Uani D U . . . .
C65 C -0.0233(8) 0.8707(8) 0.4133(5) 0.1015 0.7500 Uani D U . . . .
C66 C -0.0280(8) 0.7941(10) 0.4754(4) 0.1009 0.7500 Uani D U . . . .
C67 C 0.1516(9) 0.5190(8) 0.4095(6) 0.1061 0.7500 Uani D U . . . .
C39 C 0.6203(6) 0.8118(5) 0.6439(3) 0.0494 1.0000 Uani . . . . . .
H11 H 0.5337 0.3853 1.1324 0.1135 1.0000 Uiso R . . . . .
H12 H 0.5981 0.4302 1.0561 0.1135 1.0000 Uiso R . . . . .
H13 H 0.4858 0.4073 1.0514 0.1135 1.0000 Uiso R . . . . .
H21 H 0.5674 0.1970 1.1686 0.0852 1.0000 Uiso R . . . . .
H22 H 0.6527 0.1065 1.1177 0.0852 1.0000 Uiso R . . . . .
H23 H 0.5214 0.1976 1.0922 0.0852 1.0000 Uiso R . . . . .
H51 H 0.7130 0.0889 0.6647 0.0376 1.0000 Uiso R . . . . .
H71 H 0.5579 0.4395 0.6180 0.0362 1.0000 Uiso R . . . . .
H101 H 0.6835 0.3607 0.4449 0.0704 1.0000 Uiso R . . . . .
H102 H 0.7578 0.3433 0.5135 0.0704 1.0000 Uiso R . . . . .
H103 H 0.6210 0.4355 0.5083 0.0704 1.0000 Uiso R . . . . .
H111 H 0.7318 0.1609 0.4715 0.0862 1.0000 Uiso R . . . . .
H112 H 0.8083 0.1354 0.5411 0.0862 1.0000 Uiso R . . . . .
H113 H 0.7038 0.0947 0.5544 0.0862 1.0000 Uiso R . . . . .
H121 H 0.5229 0.3009 0.4699 0.1009 1.0000 Uiso R . . . . .
H122 H 0.4647 0.3726 0.5352 0.1009 1.0000 Uiso R . . . . .
H123 H 0.4967 0.2370 0.5540 0.1009 1.0000 Uiso R . . . . .
H151 H 1.1966 0.0902 0.7797 0.0417 1.0000 Uiso R . . . . .
H171 H 1.0373 0.4400 0.7380 0.0442 1.0000 Uiso R . . . . .
H201 H 1.3985 0.2465 0.6938 0.1119 1.0000 Uiso R . . . . .
H202 H 1.3129 0.3015 0.7617 0.1119 1.0000 Uiso R . . . . .
H203 H 1.3593 0.1663 0.7648 0.1119 1.0000 Uiso R . . . . .
H211 H 1.2569 0.3829 0.5982 0.1109 1.0000 Uiso R . . . . .
H212 H 1.1675 0.4451 0.6623 0.1109 1.0000 Uiso R . . . . .
H213 H 1.1235 0.3949 0.6095 0.1109 1.0000 Uiso R . . . . .
H221 H 1.3243 0.1893 0.6066 0.1080 1.0000 Uiso R . . . . .
H222 H 1.2866 0.1072 0.6771 0.1080 1.0000 Uiso R . . . . .
H223 H 1.1895 0.2051 0.6190 0.1080 1.0000 Uiso R . . . . .
H251 H 1.1664 -0.1213 0.8109 0.0422 1.0000 Uiso R . . . . .
H271 H 0.8781 -0.1245 0.7473 0.0412 1.0000 Uiso R . . . . .
H301 H 1.2786 -0.2907 0.6790 0.0787 1.0000 Uiso R . . . . .
H302 H 1.2688 -0.2278 0.7446 0.0787 1.0000 Uiso R . . . . .
H303 H 1.2078 -0.1524 0.6659 0.0787 1.0000 Uiso R . . . . .
H311 H 1.1967 -0.4128 0.7705 0.1222 1.0000 Uiso R . . . . .
H312 H 1.1853 -0.3453 0.8338 0.1222 1.0000 Uiso R . . . . .
H313 H 1.0717 -0.3563 0.8161 0.1222 1.0000 Uiso R . . . . .
H321 H 1.1109 -0.2981 0.6456 0.1413 1.0000 Uiso R . . . . .
H322 H 1.0401 -0.1597 0.6323 0.1413 1.0000 Uiso R . . . . .
H323 H 0.9827 -0.2408 0.6875 0.1413 1.0000 Uiso R . . . . .
H351 H 0.5078 0.6764 0.6664 0.0392 1.0000 Uiso R . . . . .
H371 H 0.7931 0.6750 0.7385 0.0398 1.0000 Uiso R . . . . .
H401 H 0.6512 0.9269 0.7167 0.0975 1.0000 Uiso R . . . . .
H402 H 0.5359 0.9224 0.6956 0.0975 1.0000 Uiso R . . . . .
H403 H 0.6498 0.9000 0.6370 0.0975 1.0000 Uiso R . . . . .
H411 H 0.7715 0.7780 0.5434 0.0971 1.0000 Uiso R . . . . .
H412 H 0.6578 0.8674 0.5831 0.0971 1.0000 Uiso R . . . . .
H413 H 0.6436 0.7802 0.5442 0.0971 1.0000 Uiso R . . . . .
H421 H 0.4267 0.9204 0.6529 0.0842 1.0000 Uiso R . . . . .
H422 H 0.5366 0.9217 0.5948 0.0842 1.0000 Uiso R . . . . .
H423 H 0.4671 0.8503 0.5869 0.0842 1.0000 Uiso R . . . . .
H431 H 0.6715 0.0495 0.8635 0.0386 1.0000 Uiso R . . . . .
H432 H 0.6857 -0.0109 0.7955 0.0386 1.0000 Uiso R . . . . .
H441 H 1.1434 -0.0153 0.9014 0.0407 1.0000 Uiso R . . . . .
H442 H 1.0156 0.0462 0.9426 0.0407 1.0000 Uiso R . . . . .
H451 H 0.8974 0.5277 0.8387 0.0414 1.0000 Uiso R . . . . .
H452 H 0.8273 0.4590 0.8942 0.0414 1.0000 Uiso R . . . . .
H461 H 0.4866 0.4635 0.8085 0.0401 1.0000 Uiso R . . . . .
H462 H 0.4467 0.5308 0.7237 0.0401 1.0000 Uiso R . . . . .
H471 H 0.4752 0.2521 0.9469 0.0597 1.0000 Uiso R . . . . .
H472 H 0.4147 0.3241 0.8675 0.0597 1.0000 Uiso R . . . . .
H473 H 0.4774 0.1851 0.8856 0.0597 1.0000 Uiso R . . . . .
H481 H 0.8684 0.2411 1.0415 0.0560 1.0000 Uiso R . . . . .
H482 H 0.9432 0.3118 0.9964 0.0560 1.0000 Uiso R . . . . .
H483 H 1.0029 0.1730 1.0112 0.0560 1.0000 Uiso R . . . . .
H521 H 0.3475 0.1379 1.0820 0.1156 1.0000 Uiso R . . . . .
H531 H 0.2634 0.3311 1.0997 0.1259 1.0000 Uiso R . . . . .
H541 H 0.1546 0.4805 1.0033 0.1343 1.0000 Uiso R . . . . .
H551 H 0.1109 0.4490 0.9012 0.1120 1.0000 Uiso R . . . . .
H561 H 0.1894 0.2546 0.8860 0.1063 1.0000 Uiso R . . . . .
H571 H 0.2929 0.0612 0.9254 0.0985 1.0000 Uiso R . . . . .
H572 H 0.3016 0.0091 1.0152 0.0985 1.0000 Uiso R . . . . .
H573 H 0.4092 0.0322 0.9658 0.0985 1.0000 Uiso R . . . . .
H611 H 0.0156 0.6244 0.5195 0.1440 0.7500 Uiso R . . . . .
H631 H 0.1360 0.7003 0.3043 0.1440 0.7500 Uiso R . . . . .
H641 H 0.0444 0.8940 0.3061 0.1440 0.7500 Uiso R . . . . .
H651 H -0.0685 0.9534 0.4135 0.1440 0.7500 Uiso R . . . . .
H661 H -0.0658 0.8173 0.5232 0.1440 0.7500 Uiso R . . . . .
H671 H 0.1916 0.5101 0.3593 0.1440 0.7500 Uiso R . . . . .
H672 H 0.2110 0.4799 0.4482 0.1440 0.7500 Uiso R . . . . .
H673 H 0.0951 0.4843 0.4207 0.1440 0.7500 Uiso R . . . . .

loop_
_atom_site_aniso_label
_atom_site_aniso_U_11
_atom_site_aniso_U_22
_atom_site_aniso_U_33
_atom_site_aniso_U_23
_atom_site_aniso_U_13
_atom_site_aniso_U_12
Ti1 0.0306(4) 0.0318(4) 0.0202(3) -0.0088(3) 0.0036(3) -0.0168(4)
O1 0.0267(16) 0.0392(18) 0.0258(14) -0.0146(13) 0.0059(12) -0.0165(14)
O2 0.0346(17) 0.0395(18) 0.0212(14) -0.0077(12) -0.0011(12) -0.0198(15)
O3 0.0351(18) 0.0415(19) 0.0378(17) -0.0179(15) 0.0031(14) -0.0197(16)
O4 0.0351(18) 0.0371(19) 0.0427(19) 0.0053(15) -0.0139(15) -0.0201(16)
N1 0.048(3) 0.064(3) 0.030(2) -0.022(2) 0.0126(18) -0.034(2)
N2 0.069(4) 0.077(4) 0.034(2) -0.028(2) 0.015(2) -0.032(3)
C1 0.114(8) 0.075(6) 0.067(5) -0.034(4) 0.019(5) -0.016(5)
C2 0.060(4) 0.093(5) 0.039(3) -0.011(3) 0.016(3) -0.038(4)
C3 0.024(2) 0.035(2) 0.0239(19) -0.0099(17) 0.0023(16) -0.0172(18)
C4 0.022(2) 0.032(2) 0.028(2) -0.0093(17) 0.0013(16) -0.0147(18)
C5 0.025(2) 0.035(2) 0.030(2) -0.0143(18) 0.0002(16) -0.0137(19)
C6 0.027(2) 0.037(2) 0.026(2) -0.0103(18) -0.0014(16) -0.0129(19)
C7 0.027(2) 0.030(2) 0.032(2) -0.0066(18) -0.0062(17) -0.0128(19)
C8 0.019(2) 0.030(2) 0.033(2) -0.0125(18) -0.0006(16) -0.0091(18)
C9 0.040(3) 0.047(3) 0.026(2) -0.013(2) -0.0005(19) -0.024(2)
C10 0.075(4) 0.063(4) 0.028(2) -0.009(2) 0.003(2) -0.043(3)
C11 0.109(6) 0.054(4) 0.033(3) -0.021(3) 0.013(3) -0.016(4)
C12 0.068(4) 0.127(7) 0.040(3) -0.024(4) -0.004(3) -0.061(5)
C13 0.028(2) 0.035(2) 0.0250(19) -0.0041(17) -0.0045(16) -0.0190(19)
C14 0.024(2) 0.034(2) 0.029(2) -0.0047(18) -0.0081(17) -0.0128(19)
C15 0.028(2) 0.038(3) 0.033(2) -0.0065(19) -0.0043(18) -0.014(2)
C16 0.030(2) 0.044(3) 0.032(2) -0.003(2) -0.0061(18) -0.020(2)
C17 0.032(2) 0.036(3) 0.032(2) 0.0027(19) -0.0054(18) -0.021(2)
C18 0.027(2) 0.034(2) 0.033(2) -0.0050(18) -0.0101(17) -0.0133(19)
C19 0.052(3) 0.105(4) 0.057(3) -0.018(3) 0.016(2) -0.056(3)
C20 0.053(3) 0.138(5) 0.065(3) -0.015(4) 0.006(3) -0.053(4)
C21 0.070(4) 0.113(5) 0.076(4) 0.003(4) 0.029(3) -0.038(4)
C22 0.072(4) 0.111(5) 0.069(4) -0.029(3) 0.029(3) -0.051(4)
C23 0.038(3) 0.032(2) 0.025(2) -0.0022(17) -0.0016(18) -0.018(2)
C24 0.034(2) 0.028(2) 0.0248(19) -0.0014(17) -0.0049(17) -0.0142(19)
C25 0.032(2) 0.035(3) 0.036(2) -0.005(2) -0.0023(19) -0.013(2)
C26 0.037(3) 0.029(2) 0.037(2) -0.0101(19) 0.000(2) -0.012(2)
C27 0.042(3) 0.031(2) 0.029(2) -0.0058(18) -0.0021(19) -0.015(2)
C28 0.032(2) 0.026(2) 0.0247(19) -0.0043(16) -0.0015(17) -0.0130(18)
C29 0.044(3) 0.046(3) 0.055(3) -0.025(3) 0.000(3) -0.008(3)
C30 0.045(4) 0.069(4) 0.063(4) -0.033(3) 0.006(3) -0.004(3)
C31 0.143(10) 0.038(4) 0.130(8) -0.022(5) 0.058(7) -0.017(5)
C32 0.059(5) 0.147(9) 0.132(8) -0.116(8) 0.009(5) -0.018(5)
C33 0.028(2) 0.029(2) 0.028(2) -0.0091(17) 0.0013(17) -0.0115(18)
C34 0.026(2) 0.024(2) 0.029(2) -0.0110(16) -0.0012(16) -0.0066(17)
C35 0.035(3) 0.031(2) 0.030(2) -0.0103(18) -0.0046(18) -0.011(2)
C36 0.051(3) 0.028(2) 0.025(2) -0.0074(18) -0.0046(19) -0.017(2)
C37 0.034(2) 0.029(2) 0.030(2) -0.0108(17) 0.0008(18) -0.014(2)
C38 0.057(3) 0.035(2) 0.046(2) -0.0101(18) -0.005(2) -0.026(2)
C40 0.093(4) 0.053(3) 0.081(4) -0.011(3) -0.024(3) -0.024(3)
C41 0.087(4) 0.064(4) 0.075(4) 0.015(3) 0.023(3) -0.010(3)
C42 0.073(4) 0.044(3) 0.075(4) 0.004(3) -0.011(3) -0.015(3)
C43 0.035(2) 0.030(2) 0.033(2) -0.0086(18) 0.0001(18) -0.018(2)
C44 0.031(2) 0.029(2) 0.031(2) -0.0011(18) -0.0075(18) -0.0109(19)
C45 0.035(2) 0.029(2) 0.038(2) -0.0089(19) -0.0039(19) -0.017(2)
C46 0.022(2) 0.032(2) 0.041(2) -0.0127(19) -0.0031(18) -0.0089(19)
C47 0.036(3) 0.069(4) 0.039(3) -0.019(3) 0.014(2) -0.035(3)
C48 0.054(3) 0.049(3) 0.026(2) -0.004(2) -0.013(2) -0.027(3)
C51 0.046(4) 0.140(8) 0.047(4) -0.029(5) 0.008(3) -0.010(5)
C52 0.088(6) 0.072(5) 0.090(6) -0.007(4) -0.012(5) -0.043(5)
C53 0.111(8) 0.090(7) 0.069(5) -0.032(5) -0.017(5) -0.015(6)
C54 0.116(9) 0.119(9) 0.110(8) -0.060(7) -0.018(7) -0.024(7)
C55 0.060(5) 0.101(7) 0.087(6) -0.025(5) -0.017(4) -0.013(5)
C56 0.066(5) 0.086(6) 0.076(5) -0.027(4) 0.013(4) -0.043(4)
C57 0.102(6) 0.072(5) 0.056(4) -0.003(3) -0.007(4) -0.057(5)
C61 0.069(3) 0.181(6) 0.077(3) -0.021(4) -0.014(2) -0.080(4)
C62 0.070(3) 0.182(6) 0.078(3) -0.021(4) -0.014(2) -0.079(4)
C63 0.069(3) 0.181(6) 0.077(3) -0.020(4) -0.014(2) -0.081(4)
C64 0.069(3) 0.182(6) 0.077(3) -0.020(4) -0.014(2) -0.080(4)
C65 0.070(3) 0.182(6) 0.078(3) -0.019(4) -0.013(2) -0.079(4)
C66 0.070(3) 0.182(6) 0.078(3) -0.020(4) -0.013(2) -0.079(4)
C67 0.074(4) 0.183(6) 0.081(3) -0.022(4) -0.013(3) -0.074(4)
C39 0.063(4) 0.038(3) 0.048(3) 0.004(2) -0.014(3) -0.026(3)

loop_
_atom_type_symbol
_atom_type_scat_dispersion_real
_atom_type_scat_dispersion_imag
_atom_type_scat_Cromer_Mann_a1
_atom_type_scat_Cromer_Mann_b1
_atom_type_scat_Cromer_Mann_a2
_atom_type_scat_Cromer_Mann_b2
_atom_type_scat_Cromer_Mann_a3
_atom_type_scat_Cromer_Mann_b3
_atom_type_scat_Cromer_Mann_a4
_atom_type_scat_Cromer_Mann_b4
_atom_type_scat_Cromer_Mann_c
_atom_type_scat_source
C 0.0033 0.0016 2.3100 20.8439 1.0200 10.2075 1.5886 0.5687 0.8650 51.6512 0.2156 'International Tables Vol C 4.2.6.8 and 6.1.1.4'
H 0.0000 0.0000 0.4930 10.5109 0.3229 26.1257 0.1402 3.1424 0.0408 57.7998 0.0030 'International Tables Vol C 4.2.6.8 and 6.1.1.4'
N 0.0061 0.0033 12.2126 0.0057 3.1322 9.8933 2.0125 28.9975 1.1663 0.5826 -11.5290 'International Tables Vol C 4.2.6.8 and 6.1.1.4'
O 0.0106 0.0060 3.0485 13.2771 2.2868 5.7011 1.5463 0.3239 0.8670 32.9089 0.2508 'International Tables Vol C 4.2.6.8 and 6.1.1.4'
Ti 0.2776 0.4457 9.7595 7.8508 7.3558 0.5000 1.6991 35.6338 1.9021 116.1050 1.2807 'International Tables Vol C 4.2.6.8 and 6.1.1.4'

loop_
_geom_angle_atom_site_label_1
_geom_angle_site_symmetry_1
_geom_angle_atom_site_label_2
_geom_angle_site_symmetry_2
_geom_angle_atom_site_label_3
_geom_angle_site_symmetry_3
_geom_angle
_geom_angle_publ_flag
O1 . Ti1 . O2 . 162.51(11) yes
O1 . Ti1 . O3 . 87.75(13) yes
O2 . Ti1 . O3 . 88.15(14) yes
O1 . Ti1 . O4 . 83.97(14) yes
O2 . Ti1 . O4 . 84.70(13) yes
O3 . Ti1 . O4 . 125.87(16) yes
O1 . Ti1 . N1 . 100.90(17) yes
O2 . Ti1 . N1 . 96.31(17) yes
O3 . Ti1 . N1 . 113.8(2) yes
O4 . Ti1 . N1 . 120.3(2) yes
Ti1 . O1 . C3 . 117.0(2) yes
Ti1 . O1 . C47 . 128.5(3) yes
C3 . O1 . C47 . 114.4(3) yes
Ti1 . O2 . C13 . 117.8(2) yes
Ti1 . O2 . C48 . 127.6(3) yes
C13 . O2 . C48 . 114.6(4) yes
Ti1 . O3 . C23 . 151.1(3) yes
Ti1 . O4 . C33 . 176.7(3) yes
Ti1 . N1 . N2 . 170.4(4) yes
N1 . N2 . C1 . 111.5(6) yes
N1 . N2 . C2 . 113.9(5) yes
C1 . N2 . C2 . 112.5(6) yes
N2 . C1 . H11 . 109.9 no
N2 . C1 . H12 . 108.8 no
H11 . C1 . H12 . 109.5 no
N2 . C1 . H13 . 109.7 no
H11 . C1 . H13 . 109.5 no
H12 . C1 . H13 . 109.5 no
N2 . C2 . H21 . 110.0 no
N2 . C2 . H22 . 109.1 no
H21 . C2 . H22 . 109.5 no
N2 . C2 . H23 . 109.3 no
H21 . C2 . H23 . 109.5 no
H22 . C2 . H23 . 109.5 no
O1 . C3 . C4 . 119.3(4) yes
O1 . C3 . C8 . 118.8(4) yes
C4 . C3 . C8 . 121.9(4) yes
C3 . C4 . C5 . 118.3(4) yes
C3 . C4 . C43 . 123.2(4) yes
C5 . C4 . C43 . 118.5(4) yes
C4 . C5 . C6 . 122.2(4) yes
C4 . C5 . H51 . 118.8 no
C6 . C5 . H51 . 119.0 no
C5 . C6 . C7 . 117.8(4) yes
C5 . C6 . C9 . 121.7(4) yes
C7 . C6 . C9 . 120.5(4) yes
C6 . C7 . C8 . 122.5(4) yes
C6 . C7 . H71 . 119.1 no
C8 . C7 . H71 . 118.4 no
C3 . C8 . C7 . 117.3(4) yes
C3 . C8 . C46 . 123.0(4) yes
C7 . C8 . C46 . 119.7(4) yes
C6 . C9 . C10 . 111.3(4) yes
C6 . C9 . C11 . 112.3(4) yes
C10 . C9 . C11 . 108.3(5) yes
C6 . C9 . C12 . 107.3(4) yes
C10 . C9 . C12 . 108.5(5) yes
C11 . C9 . C12 . 109.0(6) yes
C9 . C10 . H101 . 109.7 no
C9 . C10 . H102 . 109.3 no
H101 . C10 . H102 . 109.5 no
C9 . C10 . H103 . 109.4 no
H101 . C10 . H103 . 109.5 no
H102 . C10 . H103 . 109.5 no
C9 . C11 . H111 . 110.1 no
C9 . C11 . H112 . 109.0 no
H111 . C11 . H112 . 109.5 no
C9 . C11 . H113 . 109.2 no
H111 . C11 . H113 . 109.5 no
H112 . C11 . H113 . 109.5 no
C9 . C12 . H121 . 109.6 no
C9 . C12 . H122 . 109.5 no
H121 . C12 . H122 . 109.5 no
C9 . C12 . H123 . 109.2 no
H121 . C12 . H123 . 109.5 no
H122 . C12 . H123 . 109.5 no
O2 . C13 . C14 . 119.1(4) yes
O2 . C13 . C18 . 119.0(4) yes
C14 . C13 . C18 . 121.9(4) yes
C13 . C14 . C15 . 117.8(4) yes
C13 . C14 . C44 . 122.6(4) yes
C15 . C14 . C44 . 119.5(4) yes
C14 . C15 . C16 . 122.4(5) yes
C14 . C15 . H151 . 119.1 no
C16 . C15 . H151 . 118.5 no
C15 . C16 . C17 . 117.9(4) yes
C15 . C16 . C19 . 120.8(5) yes
C17 . C16 . C19 . 121.2(5) yes
C16 . C17 . C18 . 122.1(4) yes
C16 . C17 . H171 . 118.9 no
C18 . C17 . H171 . 119.0 no
C17 . C18 . C13 . 117.7(4) yes
C17 . C18 . C45 . 119.5(4) yes
C13 . C18 . C45 . 122.8(4) yes
C16 . C19 . C20 . 108.9(5) yes
C16 . C19 . C21 . 111.4(6) yes
C20 . C19 . C21 . 113.0(7) yes
C16 . C19 . C22 . 110.5(5) yes
C20 . C19 . C22 . 111.0(7) yes
C21 . C19 . C22 . 101.9(7) yes
C19 . C20 . H201 . 109.7 no
C19 . C20 . H202 . 109.6 no
H201 . C20 . H202 . 109.5 no
C19 . C20 . H203 . 109.1 no
H201 . C20 . H203 . 109.5 no
H202 . C20 . H203 . 109.5 no
C19 . C21 . H211 . 109.7 no
C19 . C21 . H212 . 108.5 no
H211 . C21 . H212 . 109.5 no
C19 . C21 . H213 . 110.2 no
H211 . C21 . H213 . 109.5 no
H212 . C21 . H213 . 109.5 no
C19 . C22 . H221 . 110.0 no
C19 . C22 . H222 . 109.0 no
H221 . C22 . H222 . 109.5 no
C19 . C22 . H223 . 109.4 no
H221 . C22 . H223 . 109.5 no
H222 . C22 . H223 . 109.5 no
O3 . C23 . C24 . 120.1(4) yes
O3 . C23 . C28 . 119.7(4) yes
C24 . C23 . C28 . 120.1(4) yes
C23 . C24 . C25 . 118.6(4) yes
C23 . C24 . C44 . 119.0(4) yes
C25 . C24 . C44 . 122.3(4) yes
C24 . C25 . C26 . 122.5(5) yes
C24 . C25 . H251 . 118.9 no
C26 . C25 . H251 . 118.6 no
C25 . C26 . C27 . 117.5(4) yes
C25 . C26 . C29 . 120.9(5) yes
C27 . C26 . C29 . 121.6(5) yes
C26 . C27 . C28 . 122.7(5) yes
C26 . C27 . H271 . 118.9 no
C28 . C27 . H271 . 118.4 no
C23 . C28 . C27 . 118.5(4) yes
C23 . C28 . C43 . 118.3(4) yes
C27 . C28 . C43 . 123.1(4) yes
C26 . C29 . C30 . 111.3(5) yes
C26 . C29 . C31 . 107.9(5) yes
C30 . C29 . C31 . 108.4(7) yes
C26 . C29 . C32 . 111.3(5) yes
C30 . C29 . C32 . 106.1(6) yes
C31 . C29 . C32 . 111.9(8) yes
C29 . C30 . H301 . 110.2 no
C29 . C30 . H302 . 109.5 no
H301 . C30 . H302 . 109.5 no
C29 . C30 . H303 . 108.7 no
H301 . C30 . H303 . 109.5 no
H302 . C30 . H303 . 109.5 no
C29 . C31 . H311 . 109.8 no
C29 . C31 . H312 . 108.0 no
H311 . C31 . H312 . 109.5 no
C29 . C31 . H313 . 110.6 no
H311 . C31 . H313 . 109.5 no
H312 . C31 . H313 . 109.5 no
C29 . C32 . H321 . 109.8 no
C29 . C32 . H322 . 109.2 no
H321 . C32 . H322 . 109.5 no
C29 . C32 . H323 . 109.3 no
H321 . C32 . H323 . 109.5 no
H322 . C32 . H323 . 109.5 no
O4 . C33 . C34 . 119.2(4) yes
O4 . C33 . C38 . 119.5(4) yes
C34 . C33 . C38 . 121.3(4) yes
C33 . C34 . C35 . 118.7(4) yes
C33 . C34 . C46 . 119.2(4) yes
C35 . C34 . C46 . 122.0(4) yes
C34 . C35 . C36 . 121.8(4) yes
C34 . C35 . H351 . 119.1 no
C36 . C35 . H351 . 119.0 no
C35 . C36 . C37 . 117.8(4) yes
C35 . C36 . C39 . 121.7(5) yes
C37 . C36 . C39 . 120.5(5) yes
C36 . C37 . C38 . 122.4(4) yes
C36 . C37 . H371 . 119.0 no
C38 . C37 . H371 . 118.6 no
C33 . C38 . C37 . 117.9(5) yes
C33 . C38 . C45 . 118.6(4) yes
C37 . C38 . C45 . 123.3(4) yes
C39 . C40 . H401 . 162.2 no
C39 . C40 . H402 . 88.2 no
H401 . C40 . H402 . 109.5 no
C39 . C40 . H403 . 60.9 no
H401 . C40 . H403 . 109.5 no
H402 . C40 . H403 . 109.5 no
C39 . C41 . H411 . 149.8 no
C39 . C41 . H412 . 59.4 no
H411 . C41 . H412 . 109.5 no
C39 . C41 . H413 . 100.7 no
H411 . C41 . H413 . 109.5 no
H412 . C41 . H413 . 109.5 no
C39 . C42 . H421 . 126.6 no
C39 . C42 . H422 . 72.1 no
H421 . C42 . H422 . 109.5 no
C39 . C42 . H423 . 120.3 no
H421 . C42 . H423 . 109.5 no
H422 . C42 . H423 . 109.5 no
C4 . C43 . C28 . 111.8(3) yes
C4 . C43 . H431 . 109.0 no
C28 . C43 . H431 . 109.5 no
C4 . C43 . H432 . 108.7 no
C28 . C43 . H432 . 108.3 no
H431 . C43 . H432 . 109.5 no
C14 . C44 . C24 . 113.0(4) yes
C14 . C44 . H441 . 108.7 no
C24 . C44 . H441 . 108.3 no
C14 . C44 . H442 . 108.6 no
C24 . C44 . H442 . 108.6 no
H441 . C44 . H442 . 109.5 no
C18 . C45 . C38 . 114.6(4) yes
C18 . C45 . H451 . 107.9 no
C38 . C45 . H451 . 108.3 no
C18 . C45 . H452 . 108.2 no
C38 . C45 . H452 . 108.3 no
H451 . C45 . H452 . 109.5 no
C34 . C46 . C8 . 114.7(4) yes
C34 . C46 . H461 . 108.1 no
C8 . C46 . H461 . 108.2 no
C34 . C46 . H462 . 108.3 no
C8 . C46 . H462 . 108.0 no
H461 . C46 . H462 . 109.5 no
O1 . C47 . H471 . 110.0 no
O1 . C47 . H472 . 109.3 no
H471 . C47 . H472 . 109.5 no
O1 . C47 . H473 . 109.2 no
H471 . C47 . H473 . 109.5 no
H472 . C47 . H473 . 109.5 no
O2 . C48 . H481 . 110.0 no
O2 . C48 . H482 . 109.4 no
H481 . C48 . H482 . 109.5 no
O2 . C48 . H483 . 109.0 no
H481 . C48 . H483 . 109.5 no
H482 . C48 . H483 . 109.5 no
C52 . C51 . C56 . 122.4(10) yes
C52 . C51 . C57 . 119.5(8) yes
C56 . C51 . C57 . 117.8(8) yes
C51 . C52 . C53 . 118.8(9) yes
C51 . C52 . H521 . 120.6 no
C53 . C52 . H521 . 120.6 no
C52 . C53 . C54 . 117.2(9) yes
C52 . C53 . H531 . 120.8 no
C54 . C53 . H531 . 121.9 no
C53 . C54 . C55 . 124.3(11) yes
C53 . C54 . H541 . 117.6 no
C55 . C54 . H541 . 118.0 no
C54 . C55 . C56 . 118.3(10) yes
C54 . C55 . H551 . 121.3 no
C56 . C55 . H551 . 120.4 no
C55 . C56 . C51 . 118.9(9) yes
C55 . C56 . H561 . 120.2 no
C51 . C56 . H561 . 120.8 no
C51 . C57 . H571 . 109.8 no
C51 . C57 . H572 . 110.5 no
H571 . C57 . H572 . 109.5 no
C51 . C57 . H573 . 108.1 no
H571 . C57 . H573 . 109.5 no
H572 . C57 . H573 . 109.5 no
C62 . C61 . C66 . 119.97(9) yes
C62 . C61 . H611 . 118.6 no
C66 . C61 . H611 . 121.4 no
C61 . C62 . C63 . 119.97(9) yes
C61 . C62 . C67 . 122.8(5) yes
C63 . C62 . C67 . 117.2(5) yes
C62 . C63 . C64 . 119.91(9) yes
C62 . C63 . H631 . 121.5 no
C64 . C63 . H631 . 118.6 no
C63 . C64 . C65 . 120.04(9) yes
C63 . C64 . H641 . 121.5 no
C65 . C64 . H641 . 118.4 no
C64 . C65 . C66 . 120.04(9) yes
C64 . C65 . H651 . 121.5 no
C66 . C65 . H651 . 118.4 no
C61 . C66 . C65 . 120.01(9) yes
C61 . C66 . H661 . 118.5 no
C65 . C66 . H661 . 121.4 no
C62 . C67 . H671 . 111.0 no
C62 . C67 . H672 . 108.5 no
H671 . C67 . H672 . 109.5 no
C62 . C67 . H673 . 108.8 no
H671 . C67 . H673 . 109.5 no
H672 . C67 . H673 . 109.5 no
C36 . C39 . C40 . 107.3(5) yes
C36 . C39 . C41 . 106.5(5) yes
C40 . C39 . C41 . 123.6(7) yes
C36 . C39 . C42 . 111.3(5) yes
C40 . C39 . C42 . 100.6(6) yes
C41 . C39 . C42 . 107.5(6) yes

loop_
_geom_bond_atom_site_label_1
_geom_bond_site_symmetry_1
_geom_bond_atom_site_label_2
_geom_bond_site_symmetry_2
_geom_bond_distance
_geom_bond_publ_flag
Ti1 . O1 . 2.166(3) yes
Ti1 . O2 . 2.147(3) yes
Ti1 . O3 . 1.883(3) yes
Ti1 . O4 . 1.861(3) yes
Ti1 . N1 . 1.729(4) yes
O1 . C3 . 1.409(5) yes
O1 . C47 . 1.439(5) yes
O2 . C13 . 1.405(5) yes
O2 . C48 . 1.445(5) yes
O3 . C23 . 1.330(6) yes
O4 . C33 . 1.328(5) yes
N1 . N2 . 1.373(6) yes
N2 . C1 . 1.448(10) yes
N2 . C2 . 1.421(9) yes
C1 . H11 . 1.000 no
C1 . H12 . 1.000 no
C1 . H13 . 1.000 no
C2 . H21 . 1.000 no
C2 . H22 . 1.000 no
C2 . H23 . 1.000 no
C3 . C4 . 1.386(6) yes
C3 . C8 . 1.410(6) yes
C4 . C5 . 1.401(6) yes
C4 . C43 . 1.521(6) yes
C5 . C6 . 1.389(6) yes
C5 . H51 . 1.000 no
C6 . C7 . 1.395(6) yes
C6 . C9 . 1.544(6) yes
C7 . C8 . 1.401(6) yes
C7 . H71 . 1.000 no
C8 . C46 . 1.515(6) yes
C9 . C10 . 1.513(7) yes
C9 . C11 . 1.522(8) yes
C9 . C12 . 1.532(8) yes
C10 . H101 . 1.000 no
C10 . H102 . 1.000 no
C10 . H103 . 1.000 no
C11 . H111 . 1.000 no
C11 . H112 . 1.000 no
C11 . H113 . 1.000 no
C12 . H121 . 1.000 no
C12 . H122 . 1.000 no
C12 . H123 . 1.000 no
C13 . C14 . 1.399(7) yes
C13 . C18 . 1.397(6) yes
C14 . C15 . 1.394(6) yes
C14 . C44 . 1.520(6) yes
C15 . C16 . 1.390(7) yes
C15 . H151 . 1.000 no
C16 . C17 . 1.395(7) yes
C16 . C19 . 1.544(7) yes
C17 . C18 . 1.402(6) yes
C17 . H171 . 1.000 no
C18 . C45 . 1.530(7) yes
C19 . C20 . 1.469(10) yes
C19 . C21 . 1.527(12) yes
C19 . C22 . 1.511(11) yes
C20 . H201 . 1.000 no
C20 . H202 . 1.000 no
C20 . H203 . 1.000 no
C21 . H211 . 1.000 no
C21 . H212 . 1.000 no
C21 . H213 . 1.000 no
C22 . H221 . 1.000 no
C22 . H222 . 1.000 no
C22 . H223 . 1.000 no
C23 . C24 . 1.411(7) yes
C23 . C28 . 1.410(6) yes
C24 . C25 . 1.393(7) yes
C24 . C44 . 1.506(7) yes
C25 . C26 . 1.400(7) yes
C25 . H251 . 1.000 no
C26 . C27 . 1.385(7) yes
C26 . C29 . 1.539(7) yes
C27 . C28 . 1.399(6) yes
C27 . H271 . 1.000 no
C28 . C43 . 1.507(6) yes
C29 . C30 . 1.527(10) yes
C29 . C31 . 1.526(11) yes
C29 . C32 . 1.522(11) yes
C30 . H301 . 1.000 no
C30 . H302 . 1.000 no
C30 . H303 . 1.000 no
C31 . H311 . 1.000 no
C31 . H312 . 1.000 no
C31 . H313 . 1.000 no
C32 . H321 . 1.000 no
C32 . H322 . 1.000 no
C32 . H323 . 1.000 no
C33 . C34 . 1.395(6) yes
C33 . C38 . 1.399(7) yes
C34 . C35 . 1.394(6) yes
C34 . C46 . 1.517(6) yes
C35 . C36 . 1.391(7) yes
C35 . H351 . 1.000 no
C36 . C37 . 1.396(7) yes
C36 . C39 . 1.546(7) yes
C37 . C38 . 1.394(7) yes
C37 . H371 . 1.000 no
C38 . C45 . 1.494(7) yes
C40 . C39 . 1.549(10) yes
C40 . H401 . 1.000 no
C40 . H402 . 1.000 no
C40 . H403 . 1.000 no
C41 . C39 . 1.519(10) yes
C41 . H411 . 1.000 no
C41 . H412 . 1.000 no
C41 . H413 . 1.000 no
C42 . C39 . 1.508(10) yes
C42 . H421 . 1.000 no
C42 . H422 . 1.000 no
C42 . H423 . 1.000 no
C43 . H431 . 1.000 no
C43 . H432 . 1.000 no
C44 . H441 . 1.000 no
C44 . H442 . 1.000 no
C45 . H451 . 1.000 no
C45 . H452 . 1.000 no
C46 . H461 . 1.000 no
C46 . H462 . 1.000 no
C47 . H471 . 1.000 no
C47 . H472 . 1.000 no
C47 . H473 . 1.000 no
C48 . H481 . 1.000 no
C48 . H482 . 1.000 no
C48 . H483 . 1.000 no
C51 . C52 . 1.343(12) yes
C51 . C56 . 1.330(12) yes
C51 . C57 . 1.577(13) yes
C52 . C53 . 1.404(13) yes
C52 . H521 . 1.000 no
C53 . C54 . 1.369(14) yes
C53 . H531 . 1.000 no
C54 . C55 . 1.286(13) yes
C54 . H541 . 1.000 no
C55 . C56 . 1.423(13) yes
C55 . H551 . 1.000 no
C56 . H561 . 1.000 no
C57 . H571 . 1.000 no
C57 . H572 . 1.000 no
C57 . H573 . 1.000 no
C61 . C62 . 1.364(7) yes
C61 . C66 . 1.346(8) yes
C61 . H611 . 1.000 no
C62 . C63 . 1.347(7) yes
C62 . C67 . 1.5597(10) yes
C63 . C64 . 1.341(8) yes
C63 . H631 . 1.000 no
C64 . C65 . 1.367(7) yes
C64 . H641 . 1.000 no
C65 . C66 . 1.340(7) yes
C65 . H651 . 1.000 no
C66 . H661 . 1.000 no
C67 . H671 . 1.000 no
C67 . H672 . 1.000 no
C67 . H673 . 1.000 no
